data_7240325
loop_
_publ_author_name
'Shi, Lijun'
'Liu, Ying'
'Wang, Caixia'
'Yuan, Xinxin'
'Liu, Xiaobiao'
'Wu, Lulu'
'Pan, Zhenliang'
'Yu, Qicheng'
'Xu, Cuilian'
'Yang, Guoyu'

_publ_section_title
;
 Synthesis of 1-(\b-coumarinyl)-1-(\b-indolyl)trifluoroethanols through
 regioselective Friedel--Crafts alkylation of indoles with
 \b-(trifluoroacetyl)coumarins catalyzed by Sc(OTf)3
;
_journal_issue 24
_journal_name_full 'RSC Advances'
_journal_page_first 13929
_journal_page_last 13935
_journal_paper_doi 10.1039/D0RA01237H
_journal_volume 10
_journal_year 2020
_chemical_formula_moiety 'C27 H20 F3 N O5'
_chemical_formula_sum 'C34 H26 F3 N O5'
_chemical_formula_weight 585.56
_space_group_crystal_system monoclinic
_space_group_IT_number 15
_space_group_name_Hall '-C 2yc'
_space_group_name_H-M_alt 'C 1 2/c 1'
_atom_sites_solution_hydrogens geom
_atom_sites_solution_primary direct
_audit_creation_date 2018-01-26
_audit_creation_method
;
Olex2 1.2
(compiled 2017.08.10 svn.r3458 for OlexSys, GUI svn.r5381)
;
_audit_update_record
;
2019-08-30 deposited with the CCDC.	2020-03-22 downloaded from the CCDC.
;
_cell_angle_alpha 90
_cell_angle_beta 111.054(5)
_cell_angle_gamma 90
_cell_formula_units_Z 8
_cell_length_a 22.1710(10)
_cell_length_b 8.6836(3)
_cell_length_c 32.4701(14)
_cell_measurement_reflns_used 3765
_cell_measurement_temperature 293(2)
_cell_measurement_theta_max 69.5050
_cell_measurement_theta_min 4.1900
_cell_volume 5834.0(5)
_computing_cell_refinement
;
CrysAlisPro, Agilent Technologies,
Version 1.171.37.35 (release 13-08-2014 CrysAlis171 .NET)
(compiled Aug 13 2014,18:06:01)
;
_computing_data_collection
;
CrysAlisPro, Agilent Technologies,
Version 1.171.37.35 (release 13-08-2014 CrysAlis171 .NET)
(compiled Aug 13 2014,18:06:01)
;
_computing_data_reduction
;
CrysAlisPro, Agilent Technologies,
Version 1.171.37.35 (release 13-08-2014 CrysAlis171 .NET)
(compiled Aug 13 2014,18:06:01)
;
_computing_molecular_graphics 'Olex2 (Dolomanov et al., 2009)'
_computing_publication_material 'Olex2 (Dolomanov et al., 2009)'
_computing_structure_refinement 'ShelXL (Sheldrick, 2015)'
_computing_structure_solution 'ShelXS (Sheldrick, 2008)'
_diffrn_ambient_temperature 293(2)
_diffrn_detector 'CCD plate'
_diffrn_detector_area_resol_mean 16.2312
_diffrn_detector_type Eos
_diffrn_measured_fraction_theta_full 0.999
_diffrn_measured_fraction_theta_max 0.999
_diffrn_measurement_details
;
#__ type_ start__ end____ width___ exp.time_
  1 omega  -41.00  -12.00   0.5000    1.0000
omega____ theta____ kappa____ phi______ frames
    -      -33.5000   57.0000  -30.0000 58

#__ type_ start__ end____ width___ exp.time_
  2 omega   61.00  106.00   0.5000    1.0000
omega____ theta____ kappa____ phi______ frames
    -       36.4734   77.0000  -90.0000 90

#__ type_ start__ end____ width___ exp.time_
  3 omega   31.00   77.00   0.5000    1.0000
omega____ theta____ kappa____ phi______ frames
    -       36.4734  -99.0000   90.0000 92

#__ type_ start__ end____ width___ exp.time_
  4 omega    5.00   50.00   0.5000    1.0000
omega____ theta____ kappa____ phi______ frames
    -       36.4734  -42.0000 -168.0000 90

#__ type_ start__ end____ width___ exp.time_
  5 omega   35.00   61.00   0.5000    1.0000
omega____ theta____ kappa____ phi______ frames
    -       36.4734   77.0000  -30.0000 52

#__ type_ start__ end____ width___ exp.time_
  6 omega  -31.00   59.00   0.5000    1.0000
omega____ theta____ kappa____ phi______ frames
    -       36.4734  -37.0000    0.0000 180

#__ type_ start__ end____ width___ exp.time_
  7 omega  -26.00    6.00   0.5000    1.0000
omega____ theta____ kappa____ phi______ frames
    -       36.4734  -77.0000   90.0000 64

#__ type_ start__ end____ width___ exp.time_
  8 omega   10.00   36.00   0.5000    1.0000
omega____ theta____ kappa____ phi______ frames
    -       36.4734  -77.0000   90.0000 52

#__ type_ start__ end____ width___ exp.time_
  9 omega   19.00   45.00   0.5000    1.0000
omega____ theta____ kappa____ phi______ frames
    -       36.4734   57.0000  150.0000 52

#__ type_ start__ end____ width___ exp.time_
 10 omega    8.00   65.00   0.5000    1.0000
omega____ theta____ kappa____ phi______ frames
    -       36.4734   77.0000 -120.0000 114

#__ type_ start__ end____ width___ exp.time_
 11 omega   77.00  102.00   0.5000    1.0000
omega____ theta____ kappa____ phi______ frames
    -       36.4734   77.0000  -30.0000 50

#__ type_ start__ end____ width___ exp.time_
 12 omega   57.00   83.00   0.5000    1.0000
omega____ theta____ kappa____ phi______ frames
    -       36.4734   57.0000  150.0000 52

#__ type_ start__ end____ width___ exp.time_
 13 omega   19.00   71.00   0.5000    1.0000
omega____ theta____ kappa____ phi______ frames
    -       36.4734   57.0000   30.0000 104

#__ type_ start__ end____ width___ exp.time_
 14 omega   61.00  109.00   0.5000    1.0000
omega____ theta____ kappa____ phi______ frames
    -       36.4734  178.0000 -120.0000 96

#__ type_ start__ end____ width___ exp.time_
 15 omega   14.00   53.00   0.5000    1.0000
omega____ theta____ kappa____ phi______ frames
    -       36.4734   77.0000  -90.0000 78

#__ type_ start__ end____ width___ exp.time_
 16 omega  138.00  165.00   0.5000    7.5000
omega____ theta____ kappa____ phi______ frames
    -      108.0000  111.0000 -180.0000 54

#__ type_ start__ end____ width___ exp.time_
 17 omega   40.00   90.00   0.5000    7.5000
omega____ theta____ kappa____ phi______ frames
    -      108.0000  -30.0000  -90.0000 100

#__ type_ start__ end____ width___ exp.time_
 18 omega   39.00  112.00   0.5000    7.5000
omega____ theta____ kappa____ phi______ frames
    -      108.0000 -111.0000 -150.0000 146

#__ type_ start__ end____ width___ exp.time_
 19 omega   58.00   98.00   0.5000    7.5000
omega____ theta____ kappa____ phi______ frames
    -      108.0000  -45.0000  150.0000 80

#__ type_ start__ end____ width___ exp.time_
 20 omega   38.00   91.00   0.5000    7.5000
omega____ theta____ kappa____ phi______ frames
    -      108.0000  -94.0000  -90.0000 106

#__ type_ start__ end____ width___ exp.time_
 21 omega   61.00   87.00   0.5000    7.5000
omega____ theta____ kappa____ phi______ frames
    -      108.0000  -30.0000  120.0000 52

#__ type_ start__ end____ width___ exp.time_
 22 omega  101.00  128.00   0.5000    7.5000
omega____ theta____ kappa____ phi______ frames
    -      108.0000   61.0000    0.0000 54

#__ type_ start__ end____ width___ exp.time_
 23 omega   98.00  176.00   0.5000    7.5000
omega____ theta____ kappa____ phi______ frames
    -      108.0000   61.0000   90.0000 156

#__ type_ start__ end____ width___ exp.time_
 24 omega   38.00  105.00   0.5000    7.5000
omega____ theta____ kappa____ phi______ frames
    -      108.0000  -94.0000   90.0000 134

#__ type_ start__ end____ width___ exp.time_
 25 omega  102.00  162.00   0.5000    7.5000
omega____ theta____ kappa____ phi______ frames
    -      108.0000   61.0000 -120.0000 120

#__ type_ start__ end____ width___ exp.time_
 26 omega   53.00   79.00   0.5000    7.5000
omega____ theta____ kappa____ phi______ frames
    -      108.0000  -30.0000  -30.0000 52

#__ type_ start__ end____ width___ exp.time_
 27 omega  104.00  169.00   0.5000    7.5000
omega____ theta____ kappa____ phi______ frames
    -      108.0000  111.0000  -90.0000 130
;
_diffrn_measurement_device 'four-circle diffractometer'
_diffrn_measurement_device_type 'Xcalibur, Eos, Gemini'
_diffrn_measurement_method '\w scans'
_diffrn_orient_matrix_UB_11 -0.0110716000
_diffrn_orient_matrix_UB_12 -0.1754274000
_diffrn_orient_matrix_UB_13 -0.0014080000
_diffrn_orient_matrix_UB_21 -0.0721539000
_diffrn_orient_matrix_UB_22 0.0248732000
_diffrn_orient_matrix_UB_23 -0.0272608000
_diffrn_orient_matrix_UB_31 0.0145597000
_diffrn_orient_matrix_UB_32 -0.0101716000
_diffrn_orient_matrix_UB_33 -0.0428790000
_diffrn_radiation_monochromator graphite
_diffrn_radiation_probe x-ray
_diffrn_radiation_type CuK\a
_diffrn_radiation_wavelength 1.54184
_diffrn_reflns_av_R_equivalents 0.0221
_diffrn_reflns_av_unetI/netI 0.0222
_diffrn_reflns_Laue_measured_fraction_full 0.999
_diffrn_reflns_Laue_measured_fraction_max 0.999
_diffrn_reflns_limit_h_max 26
_diffrn_reflns_limit_h_min -25
_diffrn_reflns_limit_k_max 10
_diffrn_reflns_limit_k_min -10
_diffrn_reflns_limit_l_max 29
_diffrn_reflns_limit_l_min -38
_diffrn_reflns_number 13560
_diffrn_reflns_point_group_measured_fraction_full 0.999
_diffrn_reflns_point_group_measured_fraction_max 0.999
_diffrn_reflns_theta_full 67.064
_diffrn_reflns_theta_max 67.064
_diffrn_reflns_theta_min 4.221
_diffrn_source 'Enhance (Cu) X-ray Source'
_exptl_absorpt_coefficient_mu 0.859
_exptl_absorpt_correction_T_max 1.00000
_exptl_absorpt_correction_T_min 0.74890
_exptl_absorpt_correction_type multi-scan
_exptl_absorpt_process_details
;
CrysAlisPro, Agilent Technologies,
Version 1.171.37.35 (release 13-08-2014 CrysAlis171 .NET)
(compiled Aug 13 2014,18:06:01)
Empirical absorption correction using spherical harmonics,
 implemented in SCALE3 ABSPACK scaling algorithm.
;
_exptl_crystal_density_diffrn 1.333
_exptl_crystal_F_000 2432
_refine_diff_density_max 3.966
_refine_diff_density_min -0.538
_refine_diff_density_rms 0.262
_refine_ls_extinction_method none
_refine_ls_goodness_of_fit_ref 2.354
_refine_ls_hydrogen_treatment constr
_refine_ls_matrix_type full
_refine_ls_number_parameters 327
_refine_ls_number_reflns 5221
_refine_ls_number_restraints 0
_refine_ls_restrained_S_all 2.354
_refine_ls_R_factor_all 0.2465
_refine_ls_R_factor_gt 0.2308
_refine_ls_shift/su_max 0.001
_refine_ls_shift/su_mean 0.000
_refine_ls_structure_factor_coef Fsqd
_refine_ls_weighting_details 'w=1/[\s^2^(Fo^2^)+(0.2000P)^2^] where P=(Fo^2^+2Fc^2^)/3'
_refine_ls_weighting_scheme calc
_refine_ls_wR_factor_gt 0.5210
_refine_ls_wR_factor_ref 0.5449
_reflns_Friedel_coverage 0.000
_reflns_number_gt 3872
_reflns_number_total 5221
_reflns_threshold_expression 'I > 2\s(I)'
_cod_data_source_file d0ra01237h2.cif
_cod_data_source_block 20180138
_cod_depositor_comments 'Adding full bibliography for 7240324--7240325.cif.'
_cod_original_cell_volume 5833.9(5)
_cod_database_code 7240325
_shelx_shelxl_version_number 2014/7
_chemical_oxdiff_formula C40H30O5F2
_shelx_space_group_comment
;
The symmetry employed for this shelxl refinement is uniquely defined
by the following loop, which should always be used as a source of
symmetry information in preference to the above space-group names.
They are only intended as comments.
;
_reflns_odcompleteness_completeness 99.93
_reflns_odcompleteness_iscentric 1
_reflns_odcompleteness_theta 66.97
_olex2_refinement_description
;
1. Fixed Uiso
 At 1.2 times of:
  All C(H) groups, All C(H,H) groups, All N(H) groups
 At 1.5 times of:
  All C(H,H,H) groups, All O(H) groups
2.a Secondary CH2 refined with riding coordinates:
 C20(H20A,H20B)
2.b Aromatic/amide H refined with riding coordinates:
 C4(H4), C7(H7), C9(H9), C10(H10), C12(H12), C16(H16), C17(H17), C18(H18),
 C22(H22), C23(H23), C24(H24), C25(H25), C26(H26), N1(H1A)
2.c Idealised Me refined as rotating group:
 C27(H27A,H27B,H27C)
2.d Idealised tetrahedral OH refined as rotating group:
 O1(H1)
;
_olex2_submission_special_instructions 'No special instructions were received'

loop_
_space_group_symop_operation_xyz
'x, y, z'
'-x, y, -z+1/2'
'x+1/2, y+1/2, z'
'-x+1/2, y+1/2, -z+1/2'
'-x, -y, -z'
'x, -y, z-1/2'
'-x+1/2, -y+1/2, -z'
'x+1/2, -y+1/2, z-1/2'

loop_
_atom_site_label
_atom_site_type_symbol
_atom_site_fract_x
_atom_site_fract_y
_atom_site_fract_z
_atom_site_U_iso_or_equiv
_atom_site_adp_type
_atom_site_occupancy
_atom_site_site_symmetry_order
_atom_site_calc_flag
_atom_site_refinement_flags_posn
_atom_site_refinement_flags_adp
_atom_site_refinement_flags_occupancy
_atom_site_disorder_assembly
_atom_site_disorder_group
C1 C 0.3002(3) 0.1572(7) 0.3490(2) 0.0692(15) Uani 1 1 d . . . . .
C2 C 0.3985(3) 0.0906(8) 0.41934(19) 0.0748(16) Uani 1 1 d . . . . .
C3 C 0.3662(3) 0.1977(7) 0.38444(18) 0.0656(14) Uani 1 1 d . . . . .
C4 C 0.3941(3) 0.3355(7) 0.38363(19) 0.0687(14) Uani 1 1 d . . . . .
H4 H 0.3737 0.4044 0.3609 0.082 Uiso 1 1 calc R . . . .
C5 C 0.4546(3) 0.3779(8) 0.4171(2) 0.0713(15) Uani 1 1 d . . . . .
C6 C 0.4845(3) 0.2740(8) 0.4499(2) 0.0731(16) Uani 1 1 d . . . . .
C7 C 0.5414(3) 0.3017(9) 0.4839(2) 0.0778(17) Uani 1 1 d . . . . .
H7 H 0.5594 0.2288 0.5059 0.093 Uiso 1 1 calc R . . . .
C8 C 0.5714(4) 0.4423(10) 0.4845(2) 0.0844(19) Uani 1 1 d . . . . .
C9 C 0.5428(4) 0.5498(11) 0.4510(3) 0.098(2) Uani 1 1 d . . . . .
H9 H 0.5629 0.6441 0.4515 0.118 Uiso 1 1 calc R . . . .
C10 C 0.4855(4) 0.5179(10) 0.4175(3) 0.092(2) Uani 1 1 d . . . . .
H10 H 0.4674 0.5893 0.3950 0.111 Uiso 1 1 calc R . . . .
C11 C 0.2474(3) 0.2250(10) 0.3640(2) 0.0830(19) Uani 1 1 d . . . . .
C12 C 0.2500(3) 0.3135(8) 0.2770(2) 0.0701(15) Uani 1 1 d . . . . .
H12 H 0.2182 0.3637 0.2843 0.084 Uiso 1 1 calc R . . . .
C13 C 0.2943(3) 0.2158(7) 0.30364(18) 0.0609(13) Uani 1 1 d . . . . .
C14 C 0.3344(3) 0.1646(6) 0.27976(18) 0.0624(13) Uani 1 1 d . . . . .
C15 C 0.3097(3) 0.2380(7) 0.23829(19) 0.0679(14) Uani 1 1 d . . . . .
C16 C 0.3353(4) 0.2164(9) 0.2055(2) 0.0829(19) Uani 1 1 d . . . . .
H16 H 0.3174 0.2634 0.1780 0.099 Uiso 1 1 calc R . . . .
C17 C 0.3882(4) 0.1228(10) 0.2156(3) 0.092(2) Uani 1 1 d . . . . .
H17 H 0.4073 0.1080 0.1947 0.111 Uiso 1 1 calc R . . . .
C18 C 0.4148(4) 0.0466(9) 0.2573(3) 0.0844(19) Uani 1 1 d . . . . .
H18 H 0.4502 -0.0185 0.2630 0.101 Uiso 1 1 calc R . . . .
C19 C 0.3880(3) 0.0702(7) 0.2887(2) 0.0699(15) Uani 1 1 d . . . . .
C20 C 0.4739(3) -0.0691(8) 0.3443(3) 0.0822(18) Uani 1 1 d . . . . .
H20A H 0.4902 -0.0762 0.3763 0.099 Uiso 1 1 calc R . . . .
H20B H 0.5038 -0.0065 0.3359 0.099 Uiso 1 1 calc R . . . .
C21 C 0.4712(3) -0.2294(8) 0.3250(2) 0.0751(16) Uani 1 1 d . . . . .
C22 C 0.4137(4) -0.3098(10) 0.3068(3) 0.091(2) Uani 1 1 d . . . . .
H22 H 0.3751 -0.2625 0.3047 0.109 Uiso 1 1 calc R . . . .
C23 C 0.4128(5) -0.4546(10) 0.2921(3) 0.101(3) Uani 1 1 d . . . . .
H23 H 0.3735 -0.5061 0.2805 0.121 Uiso 1 1 calc R . . . .
C24 C 0.4681(7) -0.5282(12) 0.2938(4) 0.126(4) Uani 1 1 d . . . . .
H24 H 0.4671 -0.6286 0.2837 0.151 Uiso 1 1 calc R . . . .
C25 C 0.5288(6) -0.4434(13) 0.3122(4) 0.118(3) Uani 1 1 d . . . . .
H25 H 0.5675 -0.4889 0.3138 0.142 Uiso 1 1 calc R . . . .
C26 C 0.5281(4) -0.2993(10) 0.3269(3) 0.096(2) Uani 1 1 d . . . . .
H26 H 0.5667 -0.2454 0.3387 0.115 Uiso 1 1 calc R . . . .
C27 C 0.6618(4) 0.3749(13) 0.5485(3) 0.112(3) Uani 1 1 d . . . . .
H27A H 0.7018 0.4183 0.5677 0.168 Uiso 1 1 calc GR . . . .
H27B H 0.6705 0.2851 0.5343 0.168 Uiso 1 1 calc GR . . . .
H27C H 0.6357 0.3466 0.5653 0.168 Uiso 1 1 calc GR . . . .
F1 F 0.1883(2) 0.1888(7) 0.33754(16) 0.1034(16) Uani 1 1 d . . . . .
F2 F 0.2493(2) 0.3799(6) 0.36549(16) 0.0983(14) Uani 1 1 d . . . . .
F3 F 0.2537(3) 0.1770(7) 0.40424(16) 0.1097(17) Uani 1 1 d . . . . .
N1 N 0.2590(3) 0.3273(6) 0.23800(17) 0.0713(13) Uani 1 1 d . . . . .
H1A H 0.2361 0.3840 0.2163 0.086 Uiso 1 1 calc R . . . .
O1 O 0.2886(2) -0.0030(5) 0.34635(14) 0.0759(12) Uani 1 1 d . . . . .
H1 H 0.2946 -0.0377 0.3246 0.114 Uiso 1 1 calc GR . . . .
O2 O 0.3795(3) -0.0368(7) 0.42391(18) 0.1006(19) Uani 1 1 d . . . . .
O3 O 0.4553(2) 0.1326(6) 0.45067(15) 0.0811(13) Uani 1 1 d . . . . .
O4 O 0.6276(3) 0.4873(7) 0.5154(2) 0.1027(18) Uani 1 1 d . . . . .
O5 O 0.4114(2) 0.0052(6) 0.32962(14) 0.0777(13) Uani 1 1 d . . . . .

loop_
_atom_site_aniso_label
_atom_site_aniso_U_11
_atom_site_aniso_U_22
_atom_site_aniso_U_33
_atom_site_aniso_U_23
_atom_site_aniso_U_13
_atom_site_aniso_U_12
C1 0.067(3) 0.074(3) 0.062(3) -0.002(3) 0.017(3) -0.010(3)
C2 0.080(4) 0.080(4) 0.056(3) 0.002(3) 0.014(3) -0.016(3)
C3 0.059(3) 0.083(4) 0.052(3) 0.001(2) 0.016(2) -0.008(3)
C4 0.068(3) 0.072(3) 0.056(3) 0.004(2) 0.010(2) -0.006(3)
C5 0.069(3) 0.076(4) 0.062(3) 0.003(3) 0.014(3) -0.010(3)
C6 0.073(4) 0.081(4) 0.060(3) -0.003(3) 0.018(3) -0.012(3)
C7 0.069(4) 0.092(4) 0.060(3) 0.003(3) 0.009(3) -0.005(3)
C8 0.070(4) 0.097(5) 0.074(4) -0.009(3) 0.011(3) -0.016(3)
C9 0.082(5) 0.110(6) 0.084(4) 0.006(4) 0.007(4) -0.034(4)
C10 0.093(5) 0.092(5) 0.079(4) 0.002(4) 0.014(4) -0.029(4)
C11 0.070(4) 0.113(6) 0.067(4) -0.009(3) 0.026(3) -0.012(4)
C12 0.059(3) 0.081(4) 0.065(3) -0.007(3) 0.015(2) -0.006(3)
C13 0.054(3) 0.067(3) 0.055(3) -0.005(2) 0.011(2) -0.006(2)
C14 0.064(3) 0.060(3) 0.057(3) 0.002(2) 0.015(2) -0.008(2)
C15 0.070(3) 0.069(3) 0.060(3) 0.003(3) 0.018(2) -0.006(3)
C16 0.102(5) 0.086(4) 0.060(3) 0.017(3) 0.028(3) 0.013(4)
C17 0.103(5) 0.106(5) 0.083(4) 0.026(4) 0.051(4) 0.022(4)
C18 0.086(4) 0.087(4) 0.088(4) 0.014(3) 0.040(4) 0.014(3)
C19 0.064(3) 0.069(3) 0.073(3) 0.011(3) 0.020(3) 0.001(3)
C20 0.066(4) 0.081(4) 0.087(4) 0.009(3) 0.013(3) 0.000(3)
C21 0.059(3) 0.081(4) 0.077(4) 0.019(3) 0.014(3) 0.000(3)
C22 0.075(4) 0.096(5) 0.088(4) 0.021(4) 0.013(3) -0.009(4)
C23 0.108(6) 0.090(5) 0.094(5) 0.003(4) 0.022(4) -0.030(5)
C24 0.171(12) 0.083(5) 0.122(8) -0.004(5) 0.052(8) -0.004(6)
C25 0.122(8) 0.112(7) 0.130(8) -0.008(6) 0.056(6) 0.022(6)
C26 0.076(4) 0.093(5) 0.116(6) 0.004(4) 0.031(4) 0.003(4)
C27 0.076(5) 0.125(7) 0.100(6) -0.013(5) -0.009(4) -0.010(5)
F1 0.063(2) 0.150(4) 0.094(3) -0.011(3) 0.024(2) -0.015(2)
F2 0.089(3) 0.113(3) 0.093(3) -0.025(2) 0.034(2) -0.001(2)
F3 0.104(3) 0.153(5) 0.083(3) -0.001(3) 0.046(3) -0.014(3)
N1 0.065(3) 0.078(3) 0.061(3) 0.008(2) 0.010(2) 0.007(2)
O1 0.081(3) 0.077(3) 0.062(2) -0.0041(19) 0.0156(19) -0.024(2)
O2 0.100(4) 0.091(3) 0.081(3) 0.018(3) -0.003(3) -0.029(3)
O3 0.081(3) 0.079(3) 0.065(2) 0.012(2) 0.003(2) -0.012(2)
O4 0.078(3) 0.113(4) 0.094(3) -0.005(3) 0.003(3) -0.025(3)
O5 0.072(3) 0.087(3) 0.070(2) 0.018(2) 0.021(2) 0.015(2)

loop_
_atom_type_symbol
_atom_type_description
_atom_type_scat_dispersion_real
_atom_type_scat_dispersion_imag
_atom_type_scat_source
C C 0.0181 0.0091 'International Tables Vol C Tables 4.2.6.8 and 6.1.1.4'
H H 0.0000 0.0000 'International Tables Vol C Tables 4.2.6.8 and 6.1.1.4'
F F 0.0727 0.0534 'International Tables Vol C Tables 4.2.6.8 and 6.1.1.4'
N N 0.0311 0.0180 'International Tables Vol C Tables 4.2.6.8 and 6.1.1.4'
O O 0.0492 0.0322 'International Tables Vol C Tables 4.2.6.8 and 6.1.1.4'

loop_
_geom_angle_atom_site_label_1
_geom_angle_atom_site_label_2
_geom_angle_atom_site_label_3
_geom_angle
_geom_angle_site_symmetry_1
_geom_angle_site_symmetry_3
_geom_angle_publ_flag
C11 C1 C3 107.7(5) . . ?
C13 C1 C3 111.9(5) . . ?
C13 C1 C11 111.6(6) . . ?
O1 C1 C3 112.0(5) . . ?
O1 C1 C11 104.8(5) . . ?
O1 C1 C13 108.6(5) . . ?
O2 C2 C3 126.1(6) . . ?
O2 C2 O3 115.1(6) . . ?
O3 C2 C3 118.8(6) . . ?
C2 C3 C1 120.5(5) . . ?
C4 C3 C1 120.4(5) . . ?
C4 C3 C2 119.0(5) . . ?
C3 C4 C5 121.4(6) . . ?
C6 C5 C4 118.5(6) . . ?
C6 C5 C10 118.0(6) . . ?
C10 C5 C4 123.4(6) . . ?
C5 C6 O3 119.8(6) . . ?
C7 C6 C5 124.0(6) . . ?
C7 C6 O3 116.1(6) . . ?
C6 C7 C8 117.7(7) . . ?
C7 C8 C9 119.7(6) . . ?
O4 C8 C7 125.2(7) . . ?
O4 C8 C9 115.1(7) . . ?
C10 C9 C8 120.9(8) . . ?
C9 C10 C5 119.6(8) . . ?
F1 C11 C1 113.2(6) . . ?
F1 C11 F2 105.8(7) . . ?
F1 C11 F3 107.1(6) . . ?
F2 C11 C1 112.2(6) . . ?
F3 C11 C1 111.5(7) . . ?
F3 C11 F2 106.7(6) . . ?
C13 C12 N1 109.6(6) . . ?
C12 C13 C1 128.3(5) . . ?
C12 C13 C14 107.3(5) . . ?
C14 C13 C1 124.3(5) . . ?
C15 C14 C13 105.7(5) . . ?
C19 C14 C13 135.8(5) . . ?
C19 C14 C15 118.5(6) . . ?
C16 C15 C14 123.0(6) . . ?
N1 C15 C14 107.5(5) . . ?
N1 C15 C16 129.4(6) . . ?
C17 C16 C15 116.7(6) . . ?
C16 C17 C18 121.9(6) . . ?
C19 C18 C17 119.6(7) . . ?
C18 C19 C14 120.1(6) . . ?
O5 C19 C14 116.5(5) . . ?
O5 C19 C18 123.3(6) . . ?
O5 C20 C21 112.5(6) . . ?
C22 C21 C20 122.2(7) . . ?
C26 C21 C20 119.0(7) . . ?
C26 C21 C22 118.8(8) . . ?
C23 C22 C21 121.3(9) . . ?
C22 C23 C24 121.6(9) . . ?
C23 C24 C25 117.5(9) . . ?
C26 C25 C24 119.3(10) . . ?
C25 C26 C21 121.4(9) . . ?
C12 N1 C15 109.9(5) . . ?
C2 O3 C6 122.4(5) . . ?
C8 O4 C27 117.1(7) . . ?
C19 O5 C20 119.4(5) . . ?

loop_
_geom_bond_atom_site_label_1
_geom_bond_atom_site_label_2
_geom_bond_distance
_geom_bond_site_symmetry_2
_geom_bond_publ_flag
C1 C3 1.542(8) . ?
C1 C11 1.535(10) . ?
C1 C13 1.521(8) . ?
C1 O1 1.411(7) . ?
C2 C3 1.442(9) . ?
C2 O2 1.212(8) . ?
C2 O3 1.355(8) . ?
C3 C4 1.352(9) . ?
C4 C5 1.439(9) . ?
C5 C6 1.370(10) . ?
C5 C10 1.394(10) . ?
C6 C7 1.367(9) . ?
C6 O3 1.393(8) . ?
C7 C8 1.387(11) . ?
C8 C9 1.400(12) . ?
C8 O4 1.347(8) . ?
C9 C10 1.371(10) . ?
C11 F1 1.321(8) . ?
C11 F2 1.346(10) . ?
C11 F3 1.331(9) . ?
C12 C13 1.350(9) . ?
C12 N1 1.358(8) . ?
C13 C14 1.444(8) . ?
C14 C15 1.410(8) . ?
C14 C19 1.386(9) . ?
C15 C16 1.388(10) . ?
C15 N1 1.362(9) . ?
C16 C17 1.366(11) . ?
C17 C18 1.430(10) . ?
C18 C19 1.368(10) . ?
C19 O5 1.363(7) . ?
C20 C21 1.518(11) . ?
C20 O5 1.445(8) . ?
C21 C22 1.385(11) . ?
C21 C26 1.381(11) . ?
C22 C23 1.342(13) . ?
C23 C24 1.367(17) . ?
C24 C25 1.459(17) . ?
C25 C26 1.341(13) . ?
C27 O4 1.448(12) . ?
